data_7155153
loop_
_publ_author_name
'Wang, Zhen-Hua'
'Wu, Zhi-Jun'
'Yue, Deng-Feng'
'You, Yong'
'Xu, Xiao-Ying'
'Zhang, Xiao-Mei'
'Yuan, Wei-Cheng'

_publ_section_title
;
 Enantioselective synthesis of chiral \a,\b-unsaturated \g-substituted
 butyrolactams by organocatalyzed direct asymmetric vinylogous Michael
 addition of \a,\b-unsaturated \g-butyrolactam to 2-enoylpyridines.
;
_journal_issue 27
_journal_name_full 'Organic &amp; biomolecular chemistry'
_journal_page_first 6568
_journal_page_last 6576
_journal_paper_doi 10.1039/c6ob01191h
_journal_volume 14
_journal_year 2016
_chemical_absolute_configuration ad
_chemical_formula_sum 'C21 H22 N2 O4 S'
_chemical_formula_weight 398.46
_chemical_name_systematic
'(S)-tert-butyl 2-oxo-5-((R)-3-oxo-1-phenyl-3-(pyridin-2-yl)propyl)-2,5-dihydro-1H-pyrrole-1-carboxylate'
_space_group_crystal_system orthorhombic
_space_group_IT_number 19
_space_group_name_Hall 'P 2ac 2ab'
_space_group_name_H-M_alt 'P 21 21 21'
_symmetry_space_group_name_Hall 'P 2ac 2ab'
_symmetry_space_group_name_H-M 'P 21 21 21'
_atom_sites_solution_hydrogens geom
_audit_creation_method SHELXL-2013
_audit_update_record
;
2015-11-03 deposited with the CCDC.
2016-06-07 downloaded from the CCDC.
;
_cell_angle_alpha 90.000(5)
_cell_angle_beta 90.000(5)
_cell_angle_gamma 90.000(5)
_cell_formula_units_Z 4
_cell_length_a 8.291(5)
_cell_length_b 10.918(5)
_cell_length_c 22.462(5)
_cell_measurement_reflns_used 3814
_cell_measurement_temperature 291(2)
_cell_measurement_theta_max 69.6409
_cell_measurement_theta_min 3.9327
_cell_volume 2033.3(16)
_computing_cell_refinement 'CrysAlisPro (Agilent Technologies)'
_computing_data_collection 'CrysAlisPro (Agilent Technologies)'
_computing_data_reduction 'CrysAlisPro (Agilent Technologies)'
_computing_molecular_graphics 'Ortep-3 (L. J. Farrugia, 2001)'
_computing_publication_material SHELXL-2013
_computing_structure_refinement 'SHELXL-2013 (Sheldrick, 2013)'
_computing_structure_solution 'SHELXS-97 (Sheldrick, 1997)'
_diffrn_ambient_temperature 291(2)
_diffrn_detector_area_resol_mean 15.9149
_diffrn_measured_fraction_theta_full 0.981
_diffrn_measured_fraction_theta_max 0.964
_diffrn_measurement_device_type 'Gemini S Ultra, Agilent Technologies'
_diffrn_measurement_method '\w scans'
_diffrn_radiation_type CuK\a
_diffrn_radiation_wavelength 1.54184
_diffrn_reflns_av_R_equivalents 0.0283
_diffrn_reflns_av_unetI/netI 0.0348
_diffrn_reflns_Laue_measured_fraction_full 0.981
_diffrn_reflns_Laue_measured_fraction_max 0.964
_diffrn_reflns_limit_h_max 7
_diffrn_reflns_limit_h_min -9
_diffrn_reflns_limit_k_max 10
_diffrn_reflns_limit_k_min -12
_diffrn_reflns_limit_l_max 26
_diffrn_reflns_limit_l_min -25
_diffrn_reflns_number 5986
_diffrn_reflns_point_group_measured_fraction_full 0.965
_diffrn_reflns_point_group_measured_fraction_max 0.942
_diffrn_reflns_theta_full 67.684
_diffrn_reflns_theta_max 69.770
_diffrn_reflns_theta_min 3.936
_diffrn_source 'Enhance Ultra (Cu) X-ray Source'
_exptl_absorpt_coefficient_mu 1.659
_exptl_absorpt_correction_T_max 1.00000
_exptl_absorpt_correction_T_min 0.74575
_exptl_absorpt_correction_type multi-scan
_exptl_absorpt_process_details
;
CrysAlisPro, Agilent Technologies,
Version 1.171.36.21 (release 14-08-2012 CrysAlis171 .NET)
(compiled Sep 14 2012,17:21:16)
Empirical absorption correction using spherical harmonics,
 implemented in SCALE3 ABSPACK scaling algorithm.
;
_exptl_crystal_colour ????
_exptl_crystal_density_diffrn 1.302
_exptl_crystal_description block
_exptl_crystal_F_000 840
_exptl_crystal_recrystallization_method 'From the Melt'
_exptl_crystal_size_max 0.420
_exptl_crystal_size_mid 0.400
_exptl_crystal_size_min 0.350
_refine_diff_density_max 0.191
_refine_diff_density_min -0.212
_refine_diff_density_rms 0.041
_refine_ls_abs_structure_details
;
 Flack x determined using 1221 quotients [(I+)-(I-)]/[(I+)+(I-)]
 (Parsons and Flack (2004), Acta Cryst. A60, s61).
;
_refine_ls_abs_structure_Flack 0.058(19)
_refine_ls_extinction_method none
_refine_ls_goodness_of_fit_ref 1.087
_refine_ls_hydrogen_treatment constr
_refine_ls_matrix_type full
_refine_ls_number_parameters 260
_refine_ls_number_reflns 3612
_refine_ls_number_restraints 2
_refine_ls_restrained_S_all 1.094
_refine_ls_R_factor_all 0.0552
_refine_ls_R_factor_gt 0.0454
_refine_ls_shift/su_max 0.000
_refine_ls_shift/su_mean 0.000
_refine_ls_structure_factor_coef Fsqd
_refine_ls_weighting_details 'w=1/[\s^2^(Fo^2^)+(0.0546P)^2^+0.9243P] where P=(Fo^2^+2Fc^2^)/3'
_refine_ls_weighting_scheme calc
_refine_ls_wR_factor_gt 0.1149
_refine_ls_wR_factor_ref 0.1357
_reflns_Friedel_coverage 0.696
_reflns_Friedel_fraction_full 0.944
_reflns_Friedel_fraction_max 0.912
_reflns_number_gt 3228
_reflns_number_total 3612
_reflns_threshold_expression 'I > 2\s(I)'
_cod_data_source_file c6ob01191h2.cif
_cod_data_source_block shelxl
_cod_depositor_comments 'Adding full bibliography for 7155153.cif.'
_cod_database_code 7155153
_shelx_space_group_comment
;
The symmetry employed for this shelxl refinement is uniquely defined
by the following loop, which should always be used as a source of
symmetry information in preference to the above space-group names.
They are only intended as comments.
;
_shelx_estimated_absorpt_t_min 0.542
_shelx_estimated_absorpt_t_max 0.594
_shelxl_version_number 2013-4

loop_
_space_group_symop_operation_xyz
'x, y, z'
'-x+1/2, -y, z+1/2'
'x+1/2, -y+1/2, -z'
'-x, y+1/2, -z+1/2'

loop_
_atom_site_label
_atom_site_type_symbol
_atom_site_fract_x
_atom_site_fract_y
_atom_site_fract_z
_atom_site_U_iso_or_equiv
_atom_site_adp_type
_atom_site_occupancy
_atom_site_site_symmetry_order
_atom_site_calc_flag
_atom_site_refinement_flags_posn
_atom_site_refinement_flags_adp
_atom_site_refinement_flags_occupancy
_atom_site_disorder_assembly
_atom_site_disorder_group
S1 S 0.8398(5) 0.5404(2) 0.30942(13) 0.0576(7) Uani 0.542(3) 1 d . . P A 2
C10 C 0.9422(17) 0.5032(11) 0.4109(6) 0.057(3) Uani 0.542(3) 1 d D . P A 2
H10 H 0.9611 0.5121 0.4515 0.068 Uiso 0.542(3) 1 calc R U P A 2
C10' C 0.872(2) 0.5300(13) 0.3231(6) 0.057(3) Uani 0.458(3) 1 d D . P A 1
H10' H 0.8418 0.5652 0.2871 0.068 Uiso 0.458(3) 1 calc R U P A 1
S1' S 0.9807(6) 0.5056(3) 0.42171(18) 0.0576(7) Uani 0.458(3) 1 d . . P A 1
O1 O 0.6376(4) 0.9102(3) 0.43509(16) 0.0726(9) Uani 1 1 d . . . . .
N2 N 0.9954(4) 0.9424(3) 0.35752(14) 0.0434(7) Uani 1 1 d . . . . .
O4 O 0.7952(3) 0.9269(2) 0.29162(12) 0.0524(7) Uani 1 1 d . . . . .
O3 O 0.8562(5) 1.1133(2) 0.32863(19) 0.0887(12) Uani 1 1 d . . . . .
C8 C 0.8736(5) 0.7375(3) 0.38479(16) 0.0417(8) Uani 1 1 d . . . . .
H8 H 0.7751 0.7623 0.3639 0.050 Uiso 1 1 calc R U . . .
O2 O 1.1465(5) 1.1071(3) 0.39249(18) 0.0806(11) Uani 1 1 d . . . . .
C13 C 1.0147(4) 0.8081(3) 0.35576(16) 0.0413(8) Uani 1 1 d . . . . .
H13 H 1.0268 0.7816 0.3143 0.050 Uiso 1 1 calc R U . . .
N1 N 0.9650(5) 0.9556(4) 0.53024(17) 0.0633(10) Uani 1 1 d . . . . .
C14 C 1.1706(5) 0.7925(4) 0.38726(18) 0.0503(9) Uani 1 1 d . . . . .
H14 H 1.2192 0.7171 0.3940 0.060 Uiso 1 1 calc R U . . .
C9 C 0.8956(5) 0.6025(3) 0.37368(18) 0.0459(9) Uani 1 1 d D . . . .
C15 C 1.2323(5) 0.8983(4) 0.4046(2) 0.0558(10) Uani 1 1 d . . . . .
H15 H 1.3285 0.9075 0.4254 0.067 Uiso 1 1 calc R U . . .
C16 C 1.1268(5) 0.9984(4) 0.38613(19) 0.0537(10) Uani 1 1 d . . . . .
C4 C 0.7865(7) 1.1067(4) 0.4918(2) 0.0722(14) Uani 1 1 d . . . . .
H4 H 0.7026 1.1265 0.4660 0.087 Uiso 1 1 calc R U . . .
C7 C 0.8491(5) 0.7683(3) 0.45074(17) 0.0493(9) Uani 1 1 d . . . . .
H7A H 0.7842 0.7049 0.4692 0.059 Uiso 1 1 calc R U . . .
H7B H 0.9530 0.7700 0.4706 0.059 Uiso 1 1 calc R U . . .
C6 C 0.7666(5) 0.8909(4) 0.45842(17) 0.0488(9) Uani 1 1 d . . . . .
C17 C 0.8785(5) 1.0053(3) 0.32525(19) 0.0510(9) Uani 1 1 d . . . . .
C11 C 0.9576(7) 0.3885(4) 0.3805(3) 0.0805(16) Uani 1 1 d . . . . .
H11 H 0.9880 0.3110 0.3936 0.097 Uiso 1 1 calc R U . A 1
C5 C 0.8446(5) 0.9888(3) 0.49521(16) 0.0472(8) Uani 1 1 d . . . . .
C12 C 0.8946(7) 0.4044(4) 0.3278(3) 0.0764(15) Uani 1 1 d . . . . .
H12 H 0.8703 0.3448 0.2997 0.092 Uiso 1 1 calc R U . A 1
C2 C 0.9801(9) 1.1623(5) 0.5642(2) 0.0822(17) Uani 1 1 d . . . . .
H2 H 1.0302 1.2201 0.5883 0.099 Uiso 1 1 calc R U . . .
C21 C 0.6924(7) 1.0561(5) 0.2111(2) 0.0756(14) Uani 1 1 d . . . . .
H21A H 0.7696 1.0198 0.1845 0.113 Uiso 1 1 calc R U . . .
H21B H 0.7379 1.1283 0.2287 0.113 Uiso 1 1 calc R U . . .
H21C H 0.5970 1.0776 0.1892 0.113 Uiso 1 1 calc R U . . .
C3 C 0.8567(8) 1.1951(4) 0.5279(3) 0.0827(17) Uani 1 1 d . . . . .
H3 H 0.8198 1.2755 0.5271 0.099 Uiso 1 1 calc R U . . .
C1 C 1.0292(8) 1.0439(5) 0.5647(3) 0.0849(16) Uani 1 1 d . . . . .
H1 H 1.1124 1.0224 0.5905 0.102 Uiso 1 1 calc R U . . .
C18 C 0.6495(5) 0.9658(4) 0.2593(2) 0.0618(11) Uani 1 1 d . . . . .
C19 C 0.5961(9) 0.8460(5) 0.2319(3) 0.113(3) Uani 1 1 d . . . . .
H19A H 0.5690 0.7891 0.2630 0.169 Uiso 1 1 calc R U . . .
H19B H 0.6821 0.8129 0.2082 0.169 Uiso 1 1 calc R U . . .
H19C H 0.5034 0.8598 0.2073 0.169 Uiso 1 1 calc R U . . .
C20 C 0.5273(7) 1.0159(8) 0.3017(3) 0.107(3) Uani 1 1 d . . . . .
H20A H 0.5040 0.9559 0.3317 0.161 Uiso 1 1 calc R U . . .
H20B H 0.4302 1.0355 0.2804 0.161 Uiso 1 1 calc R U . . .
H20C H 0.5690 1.0886 0.3202 0.161 Uiso 1 1 calc R U . . .

loop_
_atom_site_aniso_label
_atom_site_aniso_U_11
_atom_site_aniso_U_22
_atom_site_aniso_U_33
_atom_site_aniso_U_23
_atom_site_aniso_U_13
_atom_site_aniso_U_12
S1 0.075(2) 0.0367(9) 0.0607(11) -0.0023(8) -0.0224(12) -0.0013(10)
C10 0.054(5) 0.043(4) 0.074(6) 0.006(4) -0.046(4) 0.001(3)
C10' 0.054(5) 0.043(4) 0.074(6) 0.006(4) -0.046(4) 0.001(3)
S1' 0.075(2) 0.0367(9) 0.0607(11) -0.0023(8) -0.0224(12) -0.0013(10)
O1 0.0532(19) 0.079(2) 0.085(2) -0.0172(18) -0.0139(17) 0.0168(17)
N2 0.0465(17) 0.0256(13) 0.0581(17) -0.0018(12) -0.0093(14) -0.0019(12)
O4 0.0591(16) 0.0339(13) 0.0642(16) 0.0070(11) -0.0164(14) -0.0030(11)
O3 0.115(3) 0.0262(14) 0.124(3) -0.0010(16) -0.039(3) 0.0077(17)
C8 0.049(2) 0.0268(16) 0.049(2) 0.0013(14) -0.0043(16) -0.0004(15)
O2 0.084(2) 0.0383(16) 0.120(3) -0.0141(17) -0.018(2) -0.0177(16)
C13 0.049(2) 0.0264(16) 0.0485(19) -0.0014(13) 0.0002(16) 0.0009(15)
N1 0.071(2) 0.053(2) 0.066(2) -0.0100(17) -0.011(2) 0.0057(19)
C14 0.046(2) 0.0418(19) 0.063(2) 0.0057(17) -0.0038(18) 0.0025(17)
C9 0.056(2) 0.0273(17) 0.055(2) 0.0008(16) -0.0033(18) -0.0008(16)
C15 0.046(2) 0.058(2) 0.064(2) -0.001(2) -0.0056(19) -0.0025(19)
C16 0.055(2) 0.044(2) 0.062(2) -0.0069(18) -0.004(2) -0.0064(19)
C4 0.085(4) 0.050(3) 0.082(3) -0.004(2) 0.006(3) 0.018(2)
C7 0.061(2) 0.0361(18) 0.051(2) 0.0028(15) 0.0000(19) 0.0008(18)
C6 0.051(2) 0.046(2) 0.050(2) -0.0014(17) 0.0042(18) 0.0059(18)
C17 0.056(2) 0.0318(17) 0.065(2) 0.0034(17) -0.0071(19) -0.0054(16)
C11 0.095(4) 0.033(2) 0.113(5) 0.013(3) 0.008(4) 0.006(2)
C5 0.051(2) 0.0429(19) 0.0473(19) -0.0019(16) 0.0077(17) 0.0049(17)
C12 0.098(4) 0.039(2) 0.093(4) -0.020(2) 0.015(3) -0.015(2)
C2 0.113(5) 0.064(3) 0.070(3) -0.018(3) 0.010(3) -0.021(3)
C21 0.082(3) 0.073(3) 0.072(3) 0.027(3) -0.002(3) 0.002(3)
C3 0.121(5) 0.040(2) 0.087(4) -0.011(2) 0.025(4) 0.002(3)
C1 0.094(4) 0.080(3) 0.081(3) -0.021(3) -0.020(3) -0.001(3)
C18 0.056(2) 0.058(2) 0.072(3) 0.023(2) -0.015(2) -0.005(2)
C19 0.124(5) 0.078(4) 0.136(6) 0.025(4) -0.077(5) -0.036(4)
C20 0.056(3) 0.177(7) 0.090(4) 0.045(5) 0.000(3) 0.027(4)

loop_
_atom_type_symbol
_atom_type_description
_atom_type_scat_dispersion_real
_atom_type_scat_dispersion_imag
_atom_type_scat_source
C C 0.0181 0.0091 'International Tables Vol C Tables 4.2.6.8 and 6.1.1.4'
H H 0.0000 0.0000 'International Tables Vol C Tables 4.2.6.8 and 6.1.1.4'
N N 0.0311 0.0180 'International Tables Vol C Tables 4.2.6.8 and 6.1.1.4'
O O 0.0492 0.0322 'International Tables Vol C Tables 4.2.6.8 and 6.1.1.4'
S S 0.3331 0.5567 'International Tables Vol C Tables 4.2.6.8 and 6.1.1.4'

loop_
_geom_angle_atom_site_label_1
_geom_angle_atom_site_label_2
_geom_angle_atom_site_label_3
_geom_angle
C12 S1 C9 94.3(3)
C9 C10 C11 114.2(9)
C9 C10 H10 122.9
C11 C10 H10 122.9
C12 C10' C9 118.6(10)
C12 C10' H10' 120.7
C9 C10' H10' 120.7
C11 S1' C9 94.7(3)
C17 N2 C16 124.3(3)
C17 N2 C13 123.5(3)
C16 N2 C13 111.2(3)
C17 O4 C18 121.2(3)
C9 C8 C7 113.0(3)
C9 C8 C13 109.1(3)
C7 C8 C13 113.5(3)
C9 C8 H8 107.0
C7 C8 H8 107.0
C13 C8 H8 107.0
N2 C13 C14 101.3(3)
N2 C13 C8 113.7(3)
C14 C13 C8 113.6(3)
N2 C13 H13 109.3
C14 C13 H13 109.3
C8 C13 H13 109.3
C5 N1 C1 116.4(4)
C15 C14 C13 112.2(3)
C15 C14 H14 123.9
C13 C14 H14 123.9
C10' C9 C8 132.2(7)
C10 C9 C8 132.9(7)
C10 C9 S1 106.0(6)
C8 C9 S1 120.6(3)
C10' C9 S1' 103.0(6)
C8 C9 S1' 124.4(3)
C14 C15 C16 109.8(4)
C14 C15 H15 125.1
C16 C15 H15 125.1
O2 C16 N2 126.0(4)
O2 C16 C15 128.4(4)
N2 C16 C15 105.5(3)
C5 C4 C3 118.1(5)
C5 C4 H4 121.0
C3 C4 H4 121.0
C6 C7 C8 111.3(3)
C6 C7 H7A 109.4
C8 C7 H7A 109.4
C6 C7 H7B 109.4
C8 C7 H7B 109.4
H7A C7 H7B 108.0
O1 C6 C5 119.8(4)
O1 C6 C7 120.3(4)
C5 C6 C7 119.9(3)
O3 C17 O4 126.0(4)
O3 C17 N2 124.1(4)
O4 C17 N2 109.8(3)
C12 C11 C10 106.3(6)
C12 C11 S1' 118.0(4)
C12 C11 H11 121.0
S1' C11 H11 121.0
N1 C5 C4 123.7(4)
N1 C5 C6 117.3(4)
C4 C5 C6 119.0(4)
C11 C12 C10' 104.7(6)
C11 C12 S1 118.0(4)
C11 C12 H12 127.6
C10' C12 H12 127.6
C1 C2 C3 118.9(5)
C1 C2 H2 120.5
C3 C2 H2 120.5
C18 C21 H21A 109.5
C18 C21 H21B 109.5
H21A C21 H21B 109.5
C18 C21 H21C 109.5
H21A C21 H21C 109.5
H21B C21 H21C 109.5
C2 C3 C4 118.9(5)
C2 C3 H3 120.5
C4 C3 H3 120.5
N1 C1 C2 124.0(6)
N1 C1 H1 118.0
C2 C1 H1 118.0
O4 C18 C20 110.4(4)
O4 C18 C21 110.5(4)
C20 C18 C21 112.2(4)
O4 C18 C19 101.0(4)
C20 C18 C19 112.1(6)
C21 C18 C19 110.0(5)
C18 C19 H19A 109.5
C18 C19 H19B 109.5
H19A C19 H19B 109.5
C18 C19 H19C 109.5
H19A C19 H19C 109.5
H19B C19 H19C 109.5
C18 C20 H20A 109.5
C18 C20 H20B 109.5
H20A C20 H20B 109.5
C18 C20 H20C 109.5
H20A C20 H20C 109.5
H20B C20 H20C 109.5

loop_
_geom_bond_atom_site_label_1
_geom_bond_atom_site_label_2
_geom_bond_distance
S1 C12 1.607(6)
S1 C9 1.660(5)
C10 C9 1.422(10)
C10 C11 1.433(14)
C10 H10 0.9300
C10' C12 1.388(15)
C10' C9 1.397(11)
C10' H10' 0.9300
S1' C11 1.590(7)
S1' C9 1.667(6)
O1 C6 1.209(5)
N2 C17 1.392(5)
N2 C16 1.405(5)
N2 C13 1.475(4)
O4 C17 1.334(5)
O4 C18 1.472(5)
O3 C17 1.196(5)
C8 C9 1.507(5)
C8 C7 1.532(5)
C8 C13 1.545(5)
C8 H8 0.9800
O2 C16 1.207(5)
C13 C14 1.483(5)
C13 H13 0.9800
N1 C5 1.322(5)
N1 C1 1.347(6)
C14 C15 1.321(6)
C14 H14 0.9300
C15 C16 1.460(6)
C15 H15 0.9300
C4 C5 1.377(6)
C4 C3 1.388(8)
C4 H4 0.9300
C7 C6 1.514(5)
C7 H7A 0.9700
C7 H7B 0.9700
C6 C5 1.498(6)
C11 C12 1.305(8)
C11 H11 0.9300
C12 H12 0.9300
C2 C1 1.355(8)
C2 C3 1.357(9)
C2 H2 0.9300
C21 C18 1.507(6)
C21 H21A 0.9600
C21 H21B 0.9600
C21 H21C 0.9600
C3 H3 0.9300
C1 H1 0.9300
C18 C20 1.495(8)
C18 C19 1.512(7)
C19 H19A 0.9600
C19 H19B 0.9600
C19 H19C 0.9600
C20 H20A 0.9600
C20 H20B 0.9600
C20 H20C 0.9600

loop_
_geom_torsion_atom_site_label_1
_geom_torsion_atom_site_label_2
_geom_torsion_atom_site_label_3
_geom_torsion_atom_site_label_4
_geom_torsion
C17 N2 C13 C14 169.5(3)
C16 N2 C13 C14 0.8(4)
C17 N2 C13 C8 -68.2(5)
C16 N2 C13 C8 123.1(3)
C9 C8 C13 N2 173.0(3)
C7 C8 C13 N2 -60.1(4)
C9 C8 C13 C14 -71.8(4)
C7 C8 C13 C14 55.1(4)
N2 C13 C14 C15 0.0(5)
C8 C13 C14 C15 -122.3(4)
C12 C10' C9 C10 1.8(12)
C12 C10' C9 C8 -176.4(7)
C12 C10' C9 S1 -152(5)
C12 C10' C9 S1' 10.5(16)
C11 C10 C9 C10' 5.6(9)
C11 C10 C9 C8 -176.3(6)
C11 C10 C9 S1 11.3(12)
C11 C10 C9 S1' -129(4)
C7 C8 C9 C10' 157.1(11)
C13 C8 C9 C10' -75.7(11)
C7 C8 C9 C10 -20.4(10)
C13 C8 C9 C10 106.8(9)
C7 C8 C9 S1 151.2(4)
C13 C8 C9 S1 -81.6(4)
C7 C8 C9 S1' -31.0(5)
C13 C8 C9 S1' 96.2(4)
C12 S1 C9 C10' 21(4)
C12 S1 C9 C10 -6.3(8)
C12 S1 C9 C8 -179.9(4)
C12 S1 C9 S1' 2.1(3)
C11 S1' C9 C10' -7.0(10)
C11 S1' C9 C10 40(4)
C11 S1' C9 C8 179.2(4)
C11 S1' C9 S1 -2.9(4)
C13 C14 C15 C16 -0.8(5)
C17 N2 C16 O2 8.9(7)
C13 N2 C16 O2 177.5(5)
C17 N2 C16 C15 -169.8(4)
C13 N2 C16 C15 -1.2(4)
C14 C15 C16 O2 -177.5(5)
C14 C15 C16 N2 1.2(5)
C9 C8 C7 C6 -158.4(3)
C13 C8 C7 C6 76.7(4)
C8 C7 C6 O1 56.2(5)
C8 C7 C6 C5 -124.0(4)
C18 O4 C17 O3 -7.4(7)
C18 O4 C17 N2 171.4(3)
C16 N2 C17 O3 -16.8(7)
C13 N2 C17 O3 176.0(4)
C16 N2 C17 O4 164.4(4)
C13 N2 C17 O4 -2.8(5)
C9 C10 C11 C12 -11.4(12)
C9 C10 C11 S1' 136(4)
C9 S1' C11 C12 2.9(6)
C9 S1' C11 C10 -33(3)
C1 N1 C5 C4 1.4(7)
C1 N1 C5 C6 -177.4(4)
C3 C4 C5 N1 -1.1(7)
C3 C4 C5 C6 177.7(4)
O1 C6 C5 N1 165.2(4)
C7 C6 C5 N1 -14.6(5)
O1 C6 C5 C4 -13.6(6)
C7 C6 C5 C4 166.6(4)
C10 C11 C12 C10' 11.1(14)
S1' C11 C12 C10' 2.6(10)
C10 C11 C12 S1 6.5(9)
S1' C11 C12 S1 -2.0(8)
C9 C10' C12 C11 -8.8(16)
C9 C10' C12 S1 154(5)
C9 S1 C12 C11 -0.1(6)
C9 S1 C12 C10' -19(4)
C1 C2 C3 C4 -0.9(9)
C5 C4 C3 C2 0.8(8)
C5 N1 C1 C2 -1.5(9)
C3 C2 C1 N1 1.4(10)
C17 O4 C18 C20 -58.0(5)
C17 O4 C18 C21 66.8(5)
C17 O4 C18 C19 -176.8(5)
